data_7010566
loop_
_publ_author_name
'Shin, Jun Ho'
'Savage, William'
'Murphy, Vincent J.'
'Bonanno, Jeffrey B.'
'Churchill, David G.'
'Parkin, Gerard'

_publ_section_title
;
 The syntheses, structures and reactivity of
 bis(tert-butylcyclopentadienyl)molybdenum derivatives: nitrogen
 alkylation of an \h2-acetonitrile ligand and influence of the
 chalcogen on the barrier to inversion of chalcogenoether adducts
;
_journal_issue 11
_journal_name_full 'Journal of the Chemical Society, Dalton Transactions'
_journal_page_first 1732
_journal_paper_doi 10.1039/b100372k
_journal_year 2001
_chemical_formula_sum 'C24 H32 Mo Se'
_chemical_formula_weight 495.40
_chemical_name_systematic
; 
? 
;
_space_group_IT_number 14
_symmetry_cell_setting monoclinic
_symmetry_space_group_name_Hall '-P 2ybc'
_symmetry_space_group_name_H-M 'P 1 21/c 1'
_atom_sites_solution_hydrogens geom
_atom_sites_solution_primary direct
_atom_sites_solution_secondary difmap
_audit_creation_method SHELXL
_cell_angle_alpha 90.00
_cell_angle_beta 93.070(10)
_cell_angle_gamma 90.00
_cell_formula_units_Z 4
_cell_length_a 8.5880(10)
_cell_length_b 15.9170(10)
_cell_length_c 16.169(2)
_cell_measurement_reflns_used 42
_cell_measurement_temperature 298(2)
_cell_measurement_theta_max 14.98
_cell_measurement_theta_min 4.39
_cell_volume 2207.1(4)
_computing_cell_refinement 'Siemens XSCANS'
_computing_data_collection 'Siemens XSCANS'
_computing_data_reduction 'Siemens SHELXTL'
_computing_molecular_graphics 'Siemens SHELXTL'
_computing_publication_material 'Siemens SHELXTL'
_computing_structure_refinement 'SHELXL-93 (Sheldrick, 1993)'
_computing_structure_solution 'SHELXS-86 (Sheldrick, 1990)'
_diffrn_ambient_temperature 298(2)
_diffrn_measurement_device 'Siemens P4'
_diffrn_measurement_method '\w scans'
_diffrn_radiation_monochromator graphite
_diffrn_radiation_source 'fine-focus sealed tube'
_diffrn_radiation_type MoK\a
_diffrn_radiation_wavelength 0.71073
_diffrn_reflns_av_R_equivalents 0.0309
_diffrn_reflns_av_sigmaI/netI 0.0739
_diffrn_reflns_limit_h_max 9
_diffrn_reflns_limit_h_min -2
_diffrn_reflns_limit_k_max 18
_diffrn_reflns_limit_k_min -3
_diffrn_reflns_limit_l_max 18
_diffrn_reflns_limit_l_min -18
_diffrn_reflns_number 3696
_diffrn_reflns_theta_max 23.99
_diffrn_reflns_theta_min 1.80
_diffrn_standards_interval_count 97
_diffrn_standards_number 3
_exptl_absorpt_coefficient_mu 2.248
_exptl_absorpt_correction_T_max 0.3035
_exptl_absorpt_correction_T_min 0.1638
_exptl_absorpt_correction_type empirical
_exptl_crystal_colour Dark_Orange
_exptl_crystal_density_diffrn 1.491
_exptl_crystal_description Block
_exptl_crystal_F_000 1008
_refine_diff_density_max 1.187
_refine_diff_density_min -1.583
_refine_diff_density_rms 0.125
_refine_ls_extinction_coef 0.0031(4)
_refine_ls_extinction_expression Fc^*^=kFc[1+0.001xFc^2^\l^3^/sin(2\q)]^-1/4^
_refine_ls_extinction_method SHELXL
_refine_ls_goodness_of_fit_all 1.056
_refine_ls_goodness_of_fit_obs 1.068
_refine_ls_matrix_type full
_refine_ls_number_parameters 240
_refine_ls_number_reflns 3377
_refine_ls_number_restraints 0
_refine_ls_restrained_S_all 1.056
_refine_ls_restrained_S_obs 1.068
_refine_ls_R_factor_all 0.1070
_refine_ls_R_factor_obs 0.0560
_refine_ls_shift/esd_max -0.015
_refine_ls_shift/esd_mean 0.000
_refine_ls_structure_factor_coef Fsqd
_refine_ls_weighting_details 'w=1/[\s^2^(Fo^2^)+(0.0554P)^2^+9.1960P] where P=(Fo^2^+2Fc^2^)/3'
_refine_ls_weighting_scheme calc
_refine_ls_wR_factor_all 0.1568
_refine_ls_wR_factor_obs 0.1247
_reflns_number_observed 2166
_reflns_number_total 3377
_reflns_observed_criterion >2sigma(I)
_cod_data_source_file b100372k.txt
_cod_data_source_block mose10
_cod_depositor_comments
;
The following automatic conversions were performed:
'_symmetry_cell_setting' value 'Monoclinic' changed to 'monoclinic'
according to '/home/saulius/struct/CIF-dictionaries/cif_core.dic'
dictionary named 'cif_core.dic' version 2.4.1 from 2010-06-29.

Automatic conversion script
Id: cif_fix_enum 1527 2010-12-29 10:47:43Z saulius 

The following automatic conversions were performed:

'_refine_ls_weighting_scheme' value 'calc
w=1/[\s^2^(Fo^2^)+(0.0554P)^2^+9.1960P] where P=(Fo^2^+2Fc^2^)/3' was
changed to 'calc'. New tag '_refine_ls_weighting_details' was
created. The value of the new tag was set to
'w=1/[\s^2^(Fo^2^)+(0.0554P)^2^+9.1960P] where P=(Fo^2^+2Fc^2^)/3'.

Automatic conversion script
Id: cif_fix_values 3143 2015-03-26 13:38:13Z robertas 
;
_cod_original_sg_symbol_H-M P2(1)/c
_cod_database_code 7010566

loop_
_symmetry_equiv_pos_as_xyz
'x, y, z'
'-x, y+1/2, -z+1/2'
'-x, -y, -z'
'x, -y-1/2, z-1/2'

loop_
_atom_site_aniso_label
_atom_site_aniso_U_11
_atom_site_aniso_U_22
_atom_site_aniso_U_33
_atom_site_aniso_U_23
_atom_site_aniso_U_13
_atom_site_aniso_U_12
Mo 0.0589(6) 0.0388(4) 0.0350(4) 0.0011(3) 0.0149(4) 0.0058(4)
Se 0.0768(8) 0.0425(5) 0.0689(7) -0.0032(4) 0.0288(6) -0.0002(5)
C11 0.062(6) 0.043(5) 0.036(5) 0.001(4) 0.015(5) 0.013(5)
C12 0.084(8) 0.043(5) 0.038(5) -0.008(4) 0.031(5) -0.001(5)
C13 0.089(9) 0.072(7) 0.042(6) -0.009(5) 0.019(6) -0.019(7)
C14 0.054(7) 0.115(10) 0.038(5) 0.012(6) -0.002(5) 0.008(7)
C15 0.072(8) 0.061(6) 0.041(6) 0.004(4) 0.015(6) 0.008(6)
C16 0.064(7) 0.056(6) 0.061(7) 0.009(5) 0.020(6) 0.005(5)
C17 0.057(8) 0.154(14) 0.110(11) 0.051(10) 0.014(8) 0.001(9)
C18 0.091(9) 0.066(7) 0.090(8) -0.002(6) 0.042(7) -0.016(6)
C19 0.100(9) 0.072(7) 0.096(9) 0.010(6) 0.069(8) 0.012(7)
C21 0.068(7) 0.034(4) 0.027(4) 0.010(3) 0.009(4) 0.006(4)
C22 0.071(7) 0.035(5) 0.040(5) 0.010(4) 0.003(5) 0.015(5)
C23 0.050(7) 0.065(6) 0.055(6) 0.013(5) 0.015(5) 0.014(5)
C24 0.034(5) 0.068(6) 0.049(5) 0.000(5) 0.007(5) -0.006(5)
C25 0.047(6) 0.052(5) 0.039(5) 0.003(4) 0.011(4) 0.002(5)
C26 0.069(7) 0.042(5) 0.054(6) 0.014(4) 0.013(5) -0.007(5)
C27 0.082(9) 0.089(8) 0.073(8) 0.037(6) 0.008(7) -0.012(7)
C28 0.060(7) 0.072(7) 0.081(7) 0.003(6) 0.033(6) 0.010(6)
C29 0.078(9) 0.065(7) 0.088(9) 0.000(6) -0.001(7) -0.008(6)
C1 0.079(8) 0.038(5) 0.055(6) 0.008(4) 0.016(6) 0.003(5)
C2 0.099(10) 0.053(6) 0.059(7) -0.002(5) 0.022(7) 0.014(6)
C3 0.081(9) 0.067(7) 0.091(9) 0.003(6) 0.009(8) 0.012(6)
C4 0.085(10) 0.065(7) 0.110(11) 0.020(7) 0.039(9) 0.020(7)
C5 0.126(12) 0.064(7) 0.055(7) 0.007(5) 0.046(8) 0.014(7)
C6 0.091(9) 0.051(6) 0.049(6) -0.001(5) 0.020(6) 0.015(6)

loop_
_atom_site_label
_atom_site_type_symbol
_atom_site_fract_x
_atom_site_fract_y
_atom_site_fract_z
_atom_site_U_iso_or_equiv
_atom_site_thermal_displace_type
_atom_site_occupancy
_atom_site_calc_flag
_atom_site_refinement_flags
_atom_site_disorder_group
Mo Mo 0.98223(10) 0.32051(4) 0.23808(5) 0.0438(3) Uani 1 d . .
Se Se 0.94541(14) 0.16036(6) 0.20520(7) 0.0618(4) Uani 1 d . .
H H 1.1306(71) 0.3086(36) 0.2100(36) 0.016(16) Uiso 1 d . .
C11 C 0.8506(11) 0.3098(5) 0.3607(5) 0.047(2) Uani 1 d . .
C12 C 0.9008(13) 0.3938(6) 0.3473(5) 0.054(3) Uani 1 d . .
H12A H 0.8328(13) 0.4433(6) 0.3438(5) 0.065 Uiso 1 calc R .
C13 C 1.0668(15) 0.3954(7) 0.3482(6) 0.067(3) Uani 1 d . .
H13A H 1.1318(15) 0.4459(7) 0.3471(6) 0.081 Uiso 1 calc R .
C14 C 1.1204(13) 0.3135(8) 0.3651(6) 0.069(3) Uani 1 d . .
H14A H 1.2294(13) 0.2961(8) 0.3746(6) 0.083 Uiso 1 calc R .
C15 C 0.9883(13) 0.2624(6) 0.3721(6) 0.058(3) Uani 1 d . .
H15A H 0.9917(13) 0.2021(6) 0.3842(6) 0.069 Uiso 1 calc R .
C16 C 0.6869(13) 0.2822(6) 0.3763(6) 0.060(3) Uani 1 d . .
C17 C 0.5726(14) 0.3125(10) 0.3076(8) 0.107(5) Uani 1 d . .
H17A H 0.4693(14) 0.2943(10) 0.3188(8) 0.160 Uiso 1 calc R .
H17B H 0.6012(14) 0.2897(10) 0.2556(8) 0.160 Uiso 1 calc R .
H17C H 0.5750(14) 0.3728(10) 0.3051(8) 0.160 Uiso 1 calc R .
C18 C 0.6756(14) 0.1878(6) 0.3850(7) 0.081(4) Uani 1 d . .
H18A H 0.5701(14) 0.1725(6) 0.3948(7) 0.121 Uiso 1 calc R .
H18B H 0.7433(14) 0.1695(6) 0.4307(7) 0.121 Uiso 1 calc R .
H18C H 0.7064(14) 0.1614(6) 0.3350(7) 0.121 Uiso 1 calc R .
C19 C 0.6436(14) 0.3220(7) 0.4578(7) 0.087(4) Uani 1 d . .
H19A H 0.5396(14) 0.3057(7) 0.4698(7) 0.130 Uiso 1 calc R .
H19B H 0.6489(14) 0.3821(7) 0.4534(7) 0.130 Uiso 1 calc R .
H19C H 0.7151(14) 0.3033(7) 0.5017(7) 0.130 Uiso 1 calc R .
C21 C 1.0731(11) 0.3862(5) 0.1180(5) 0.043(2) Uani 1 d . .
C22 C 0.9855(12) 0.4445(5) 0.1639(5) 0.048(2) Uani 1 d . .
H22A H 1.0244(12) 0.4985(5) 0.1855(5) 0.058 Uiso 1 calc R .
C23 C 0.8317(12) 0.4162(6) 0.1666(6) 0.056(3) Uani 1 d . .
H23A H 0.7453(12) 0.4478(6) 0.1887(6) 0.067 Uiso 1 calc R .
C24 C 0.8184(11) 0.3400(6) 0.1262(6) 0.050(2) Uani 1 d . .
H24A H 0.7215(11) 0.3091(6) 0.1132(6) 0.061 Uiso 1 calc R .
C25 C 0.9672(10) 0.3213(5) 0.0964(5) 0.046(2) Uani 1 d . .
H25A H 0.9901(10) 0.2730(5) 0.0614(5) 0.055 Uiso 1 calc R .
C26 C 1.2349(12) 0.4000(6) 0.0892(6) 0.055(3) Uani 1 d . .
C27 C 1.2183(14) 0.4516(7) 0.0096(7) 0.081(4) Uani 1 d . .
H27A H 1.3196(14) 0.4617(7) -0.0108(7) 0.122 Uiso 1 calc R .
H27B H 1.1693(14) 0.5043(7) 0.0208(7) 0.122 Uiso 1 calc R .
H27C H 1.1556(14) 0.4213(7) -0.0313(7) 0.122 Uiso 1 calc R .
C28 C 1.3162(12) 0.3162(6) 0.0709(7) 0.070(3) Uani 1 d . .
H28A H 1.4188(12) 0.3272(6) 0.0527(7) 0.105 Uiso 1 calc R .
H28B H 1.2565(12) 0.2865(6) 0.0283(7) 0.105 Uiso 1 calc R .
H28C H 1.3238(12) 0.2827(6) 0.1203(7) 0.105 Uiso 1 calc R .
C29 C 1.3349(14) 0.4489(7) 0.1529(7) 0.077(3) Uani 1 d . .
H29A H 1.4372(14) 0.4568(7) 0.1330(7) 0.116 Uiso 1 calc R .
H29B H 1.3426(14) 0.4181(7) 0.2040(7) 0.116 Uiso 1 calc R .
H29C H 1.2880(14) 0.5026(7) 0.1619(7) 0.116 Uiso 1 calc R .
C1 C 1.1399(13) 0.1228(5) 0.1659(6) 0.057(3) Uani 1 d . .
C2 C 1.2734(15) 0.1172(6) 0.2181(7) 0.070(3) Uani 1 d . .
H2A H 1.2689(15) 0.1327(6) 0.2734(7) 0.083 Uiso 1 calc R .
C3 C 1.4108(15) 0.0895(7) 0.1896(8) 0.080(3) Uani 1 d . .
H3A H 1.4983(15) 0.0850(7) 0.2259(8) 0.095 Uiso 1 calc R .
C4 C 1.4212(17) 0.0682(7) 0.1085(10) 0.086(4) Uani 1 d . .
H4A H 1.5158(17) 0.0505(7) 0.0891(10) 0.103 Uiso 1 calc R .
C5 C 1.2913(18) 0.0730(6) 0.0555(7) 0.080(4) Uani 1 d . .
H5A H 1.2972(18) 0.0590(6) -0.0001(7) 0.096 Uiso 1 calc R .
C6 C 1.1516(14) 0.0989(6) 0.0855(6) 0.063(3) Uani 1 d . .
H6A H 1.0629(14) 0.1001(6) 0.0499(6) 0.076 Uiso 1 calc R .

loop_
_atom_type_symbol
_atom_type_description
_atom_type_scat_dispersion_real
_atom_type_scat_dispersion_imag
_atom_type_scat_source
C C 0.0033 0.0016 'International Tables Vol C Tables 4.2.6.8 and 6.1.1.4'
H H 0.0000 0.0000 'International Tables Vol C Tables 4.2.6.8 and 6.1.1.4'
Mo Mo -1.6832 0.6857 'International Tables Vol C Tables 4.2.6.8 and 6.1.1.4'
Se Se -0.0929 2.2259 'International Tables Vol C Tables 4.2.6.8 and 6.1.1.4'

loop_
_geom_angle_atom_site_label_1
_geom_angle_atom_site_label_2
_geom_angle_atom_site_label_3
_geom_angle
_geom_angle_site_symmetry_1
_geom_angle_site_symmetry_3
_geom_angle_publ_flag
C13 Mo C24 136.9(4) . . ?
C13 Mo C12 37.0(4) . . ?
C24 Mo C12 110.5(4) . . ?
C13 Mo C23 101.5(4) . . ?
C24 Mo C23 35.5(3) . . ?
C12 Mo C23 81.9(4) . . ?
C13 Mo C25 142.6(4) . . ?
C24 Mo C25 36.5(3) . . ?
C12 Mo C25 141.0(3) . . ?
C23 Mo C25 59.2(3) . . ?
C13 Mo C22 86.9(4) . . ?
C24 Mo C22 59.3(3) . . ?
C12 Mo C22 88.7(3) . . ?
C23 Mo C22 35.5(3) . . ?
C25 Mo C22 58.5(3) . . ?
C13 Mo C14 35.9(4) . . ?
C24 Mo C14 170.3(4) . . ?
C12 Mo C14 59.9(4) . . ?
C23 Mo C14 137.1(4) . . ?
C25 Mo C14 152.3(3) . . ?
C22 Mo C14 118.8(4) . . ?
C13 Mo C11 60.9(4) . . ?
C24 Mo C11 112.4(3) . . ?
C12 Mo C11 36.1(3) . . ?
C23 Mo C11 101.1(3) . . ?
C25 Mo C11 147.6(3) . . ?
C22 Mo C11 121.5(3) . . ?
C14 Mo C11 59.6(4) . . ?
C13 Mo C15 59.0(4) . . ?
C24 Mo C15 140.8(4) . . ?
C12 Mo C15 58.4(3) . . ?
C23 Mo C15 135.7(3) . . ?
C25 Mo C15 157.1(3) . . ?
C22 Mo C15 144.4(3) . . ?
C14 Mo C15 35.0(3) . . ?
C11 Mo C15 34.9(3) . . ?
C13 Mo C21 108.1(3) . . ?
C24 Mo C21 60.1(3) . . ?
C12 Mo C21 122.7(3) . . ?
C23 Mo C21 59.5(3) . . ?
C25 Mo C21 35.1(3) . . ?
C22 Mo C21 35.4(3) . . ?
C14 Mo C21 124.8(4) . . ?
C11 Mo C21 156.9(3) . . ?
C15 Mo C21 159.1(4) . . ?
C13 Mo Se 135.4(3) . . ?
C24 Mo Se 84.7(2) . . ?
C12 Mo Se 128.5(2) . . ?
C23 Mo Se 119.3(3) . . ?
C25 Mo Se 78.6(2) . . ?
C22 Mo Se 136.9(2) . . ?
C14 Mo Se 100.5(3) . . ?
C11 Mo Se 92.4(2) . . ?
C15 Mo Se 78.5(2) . . ?
C21 Mo Se 107.7(2) . . ?
C1 Se Mo 105.8(3) . . ?
C15 C11 C12 105.3(9) . . ?
C15 C11 C16 127.3(8) . . ?
C12 C11 C16 126.3(8) . . ?
C15 C11 Mo 73.1(5) . . ?
C12 C11 Mo 68.9(4) . . ?
C16 C11 Mo 131.3(7) . . ?
C11 C12 C13 109.0(9) . . ?
C11 C12 Mo 75.1(5) . . ?
C13 C12 Mo 70.5(5) . . ?
C14 C13 C12 107.7(9) . . ?
C14 C13 Mo 75.4(6) . . ?
C12 C13 Mo 72.5(6) . . ?
C13 C14 C15 107.2(10) . . ?
C13 C14 Mo 68.7(6) . . ?
C15 C14 Mo 73.9(6) . . ?
C14 C15 C11 110.8(9) . . ?
C14 C15 Mo 71.1(6) . . ?
C11 C15 Mo 72.0(5) . . ?
C11 C16 C18 111.7(8) . . ?
C11 C16 C17 110.9(8) . . ?
C18 C16 C17 110.0(10) . . ?
C11 C16 C19 107.2(9) . . ?
C18 C16 C19 108.2(8) . . ?
C17 C16 C19 108.7(10) . . ?
C25 C21 C22 104.8(8) . . ?
C25 C21 C26 128.6(8) . . ?
C22 C21 C26 126.0(8) . . ?
C25 C21 Mo 69.1(4) . . ?
C22 C21 Mo 69.9(4) . . ?
C26 C21 Mo 131.8(6) . . ?
C23 C22 C21 109.4(8) . . ?
C23 C22 Mo 70.8(5) . . ?
C21 C22 Mo 74.7(4) . . ?
C24 C23 C22 108.8(9) . . ?
C24 C23 Mo 71.4(5) . . ?
C22 C23 Mo 73.7(5) . . ?
C23 C24 C25 107.0(8) . . ?
C23 C24 Mo 73.1(6) . . ?
C25 C24 Mo 73.1(5) . . ?
C21 C25 C24 110.0(8) . . ?
C21 C25 Mo 75.8(5) . . ?
C24 C25 Mo 70.4(5) . . ?
C21 C26 C29 111.2(8) . . ?
C21 C26 C27 107.1(8) . . ?
C29 C26 C27 108.7(9) . . ?
C21 C26 C28 111.6(7) . . ?
C29 C26 C28 109.1(9) . . ?
C27 C26 C28 109.1(9) . . ?
C6 C1 C2 117.5(10) . . ?
C6 C1 Se 120.9(9) . . ?
C2 C1 Se 121.6(8) . . ?
C3 C2 C1 121.1(11) . . ?
C4 C3 C2 120.5(13) . . ?
C3 C4 C5 119.7(12) . . ?
C4 C5 C6 119.3(11) . . ?
C1 C6 C5 121.9(12) . . ?

loop_
_geom_bond_atom_site_label_1
_geom_bond_atom_site_label_2
_geom_bond_distance
_geom_bond_site_symmetry_2
_geom_bond_publ_flag
Mo C13 2.232(10) . ?
Mo C24 2.252(9) . ?
Mo C12 2.259(8) . ?
Mo C23 2.273(9) . ?
Mo C25 2.288(8) . ?
Mo C22 2.311(8) . ?
Mo C14 2.318(10) . ?
Mo C11 2.340(8) . ?
Mo C15 2.355(9) . ?
Mo C21 2.373(7) . ?
Mo Se 2.6198(12) . ?
Se C1 1.914(10) . ?
C11 C15 1.407(13) . ?
C11 C12 1.425(12) . ?
C11 C16 1.507(13) . ?
C12 C13 1.425(14) . ?
C13 C14 1.405(15) . ?
C14 C15 1.405(14) . ?
C16 C18 1.514(13) . ?
C16 C17 1.521(15) . ?
C16 C19 1.527(13) . ?
C21 C25 1.409(12) . ?
C21 C22 1.427(12) . ?
C21 C26 1.506(13) . ?
C22 C23 1.399(13) . ?
C23 C24 1.379(13) . ?
C24 C25 1.422(12) . ?
C26 C29 1.519(14) . ?
C26 C27 1.526(12) . ?
C26 C28 1.541(13) . ?
C1 C6 1.363(13) . ?
C1 C2 1.390(14) . ?
C2 C3 1.363(15) . ?
C3 C4 1.36(2) . ?
C4 C5 1.37(2) . ?
C5 C6 1.381(15) . ?
